data_7116099
loop_
_publ_author_name
'Hidetaka Nakai'
'Takahiro Goto'
'Kazuhiro Kitagawa'
'Kyoshiro Nonaka'
'Takahiro Matsumoto'
'Seiji Ogo'

_publ_section_title
;
 A highly luminescent and highly oxygen-sensitive Tb(III) complex with a
 tris-aryloxide functionalised 1,4,7-triazacyclononane ligand
;
_journal_name_full Chem.Commun.
_journal_page_first 15737
_journal_paper_doi 10.1039/C4cc07717B
_journal_volume 50
_journal_year 2014
_chemical_formula_moiety 'C37 H50 N3 O4 Tb'
_chemical_formula_sum 'C37 H50 N3 O4 Tb'
_chemical_formula_weight 759.75
_space_group_crystal_system triclinic
_space_group_IT_number 2
_space_group_name_Hall '-P 1'
_space_group_name_H-M_alt 'P -1'
_symmetry_space_group_name_Hall '-P 1'
_symmetry_space_group_name_H-M 'P -1'
_atom_sites_solution_hydrogens geom
_atom_sites_solution_primary direct
_atom_sites_solution_secondary difmap
_cell_angle_alpha 69.07(3)
_cell_angle_beta 76.98(4)
_cell_angle_gamma 85.52(4)
_cell_formula_units_Z 2
_cell_length_a 7.901(6)
_cell_length_b 14.273(10)
_cell_length_c 16.298(10)
_cell_measurement_reflns_used 5808
_cell_measurement_temperature 93
_cell_measurement_theta_max 27.48
_cell_measurement_theta_min 3.05
_cell_volume 1673(2)
_computing_cell_refinement CrystalClear
_computing_data_collection 'CrystalClear (Rigaku Inc., 2007)'
_computing_data_reduction CrystalClear
_computing_molecular_graphics 'CrystalStructure 4.1'
_computing_publication_material 'CrystalStructure 4.1 (Rigaku, 2014)'
_computing_structure_refinement 'SHELXL2013 (Sheldrick, 2008)'
_computing_structure_solution 'SIR2011 (Burla, et al., 2012)'
_diffrn_ambient_temperature 93
_diffrn_detector_area_resol_mean 7.111
_diffrn_measured_fraction_theta_full 0.997
_diffrn_measured_fraction_theta_max 0.994
_diffrn_measurement_device_type 'Rigaku Saturn724'
_diffrn_measurement_method \w
_diffrn_radiation_type 'Mo K\a'
_diffrn_radiation_wavelength 0.71075
_diffrn_reflns_av_R_equivalents 0.0476
_diffrn_reflns_Laue_measured_fraction_full 0.997
_diffrn_reflns_Laue_measured_fraction_max 0.994
_diffrn_reflns_limit_h_max 10
_diffrn_reflns_limit_h_min -10
_diffrn_reflns_limit_k_max 18
_diffrn_reflns_limit_k_min -18
_diffrn_reflns_limit_l_max 21
_diffrn_reflns_limit_l_min -21
_diffrn_reflns_number 19591
_diffrn_reflns_point_group_measured_fraction_full 0.997
_diffrn_reflns_point_group_measured_fraction_max 0.994
_diffrn_reflns_theta_full 25.242
_diffrn_reflns_theta_max 27.480
_diffrn_reflns_theta_min 3.052
_diffrn_standards_number 0
_exptl_absorpt_coefficient_mu 2.153
_exptl_absorpt_correction_T_max 0.806
_exptl_absorpt_correction_T_min 0.693
_exptl_absorpt_correction_type numerical
_exptl_absorpt_process_details 'NUMABS (Rigaku, 1999)'
_exptl_crystal_colour colorless
_exptl_crystal_density_diffrn 1.508
_exptl_crystal_density_method 'not measured'
_exptl_crystal_description prism
_exptl_crystal_F_000 780.00
_exptl_crystal_size_max 0.200
_exptl_crystal_size_mid 0.200
_exptl_crystal_size_min 0.100
_refine_diff_density_max 3.59
_refine_diff_density_min -1.64
_refine_ls_extinction_method none
_refine_ls_goodness_of_fit_ref 1.074
_refine_ls_hydrogen_treatment constr
_refine_ls_number_parameters 406
_refine_ls_number_reflns 7638
_refine_ls_number_restraints 0
_refine_ls_R_factor_all 0.0556
_refine_ls_R_factor_gt 0.0477
_refine_ls_shift/su_max 0.001
_refine_ls_structure_factor_coef Fsqd
_refine_ls_weighting_details 'w = 1/[\s^2^(Fo^2^)+(0.0537P)^2^+1.7727P] where P=(Fo^2^+2Fc^2^)/3'
_refine_ls_weighting_scheme calc
_refine_ls_wR_factor_gt 0.1119
_refine_ls_wR_factor_ref 0.1203
_reflns_number_gt 6634
_reflns_number_total 7638
_reflns_threshold_expression F^2^>2.0\s(F^2^)
_cod_data_source_file c4cc07717b2.cif
_cod_data_source_block 1_tacn_Tb
_cod_database_code 7116099
_shelxl_res_file
;
TITL 061114_TbBenTacn_THF
CELL  0.71075 7.90110 14.27250 16.29840 69.06830 76.98180 85.51780
ZERR  2 0.00560 0.00990 0.00970 0.02660 0.03850 0.04150
LATT 1
SFAC C H N O TB
UNIT 74 100 6 8 2
L.S. 20
FMAP 2
PLAN -10
WPDB -2
HTAB
BOND $H
CONF
LIST 4
TEMP -179.8
ACTA
SIZE 0.200 0.200 0.100
WGHT    0.053700    1.772700
FVAR       0.79984
TB1   5    0.822137    0.679448    0.188343    11.00000    0.01830    0.01806 =
         0.01838   -0.00474   -0.00524   -0.00080
O1    4    0.785852    0.764526    0.052159    11.00000    0.02116    0.02287 =
         0.01550   -0.00082   -0.00596   -0.00213
O2    4    0.606263    0.691191    0.295443    11.00000    0.02030    0.02071 =
         0.02066   -0.00814    0.00021   -0.00048
O3    4    0.957886    0.536757    0.203619    11.00000    0.02020    0.01537 =
         0.02565   -0.00825   -0.00814    0.00277
O4    4    0.610362    0.571048    0.175213    11.00000    0.02212    0.01893 =
         0.02260   -0.00706   -0.00364   -0.00348
N1    3    1.124524    0.748671    0.101154    11.00000    0.02056    0.01303 =
         0.02093   -0.00387   -0.00833    0.00051
N2    3    0.864812    0.850558    0.193911    11.00000    0.01889    0.01837 =
         0.01666   -0.00304   -0.00481   -0.00170
N3    3    1.018814    0.667188    0.295016    11.00000    0.02218    0.01277 =
         0.01795   -0.00383   -0.00381   -0.00251
C1    1    1.145792    0.856914    0.083635    11.00000    0.02051    0.01477 =
         0.02038   -0.00226   -0.00443   -0.00348
AFIX  23
H1A   2    1.200622    0.890565    0.019527    11.00000   -1.20000
H1B   2    1.224824    0.864487    0.120164    11.00000   -1.20000
AFIX   0
C2    1    0.974720    0.908368    0.105425    11.00000    0.02013    0.01874 =
         0.01441   -0.00048   -0.00361   -0.00224
AFIX  23
H2A   2    0.999042    0.975394    0.105369    11.00000   -1.20000
H2B   2    0.909464    0.918227    0.057762    11.00000   -1.20000
AFIX   0
C3    1    0.944264    0.847397    0.270538    11.00000    0.02214    0.01971 =
         0.02063   -0.00836   -0.00593   -0.00078
AFIX  23
H3A   2    0.876234    0.890822    0.301661    11.00000   -1.20000
H3B   2    1.064024    0.874448    0.246367    11.00000   -1.20000
AFIX   0
C4    1    0.949248    0.741115    0.338143    11.00000    0.02455    0.01695 =
         0.01702   -0.00712   -0.00557    0.00046
AFIX  23
H4A   2    1.022012    0.740860    0.380361    11.00000   -1.20000
H4B   2    0.830159    0.720842    0.373477    11.00000   -1.20000
AFIX   0
C5    1    1.207176    0.684694    0.251153    11.00000    0.01668    0.01944 =
         0.02237   -0.00370   -0.00632    0.00070
AFIX  23
H5A   2    1.276090    0.631149    0.286928    11.00000   -1.20000
H5B   2    1.242788    0.749471    0.251579    11.00000   -1.20000
AFIX   0
C6    1    1.248786    0.686417    0.155907    11.00000    0.01582    0.02064 =
         0.02239   -0.00663   -0.00539    0.00315
AFIX  23
H6A   2    1.367762    0.713197    0.126902    11.00000   -1.20000
H6B   2    1.246885    0.616858    0.156611    11.00000   -1.20000
AFIX   0
C7    1    1.152879    0.725329    0.016545    11.00000    0.01858    0.02323 =
         0.01588   -0.00773   -0.00454    0.00349
AFIX  23
H7A   2    1.120776    0.654270    0.032988    11.00000   -1.20000
H7B   2    1.278586    0.731945   -0.010946    11.00000   -1.20000
AFIX   0
C8    1    1.055782    0.788342   -0.053511    11.00000    0.02613    0.01841 =
         0.01725   -0.00473   -0.00519   -0.00400
C9    1    0.874976    0.803663   -0.032056    11.00000    0.02486    0.01853 =
         0.01981   -0.00459   -0.00723   -0.00112
C10   1    0.790929    0.862970   -0.100983    11.00000    0.02478    0.02327 =
         0.02371   -0.00639   -0.01113   -0.00493
C11   1    0.882292    0.896645   -0.189657    11.00000    0.03544    0.02163 =
         0.02014   -0.00426   -0.01098   -0.00252
AFIX  43
H11   2    0.822817    0.934759   -0.235485    11.00000   -1.20000
AFIX   0
C12   1    1.057827    0.876481   -0.213648    11.00000    0.03135    0.02388 =
         0.01771   -0.00557   -0.00376   -0.00709
C13   1    1.142640    0.824787   -0.144373    11.00000    0.02657    0.02002 =
         0.02074   -0.00847   -0.00083   -0.00489
AFIX  43
H13   2    1.264048    0.813639   -0.158983    11.00000   -1.20000
AFIX   0
C14   1    0.599812    0.885681   -0.075582    11.00000    0.02838    0.03700 =
         0.02852   -0.00552   -0.01046    0.00415
AFIX  33
H14A  2    0.559348    0.855632   -0.010299    11.00000   -1.20000
H14B  2    0.582946    0.958482   -0.094502    11.00000   -1.20000
H14C  2    0.533494    0.857624   -0.105512    11.00000   -1.20000
AFIX   0
C15   1    1.150286    0.903948   -0.311347    11.00000    0.03589    0.03570 =
         0.01781   -0.00654   -0.00090   -0.00560
AFIX  33
H15A  2    1.070042    0.939855   -0.350022    11.00000   -1.20000
H15B  2    1.250242    0.947010   -0.323302    11.00000   -1.20000
H15C  2    1.190353    0.842736   -0.323883    11.00000   -1.20000
AFIX   0
C16   1    0.688552    0.899143    0.197852    11.00000    0.01986    0.01904 =
         0.01914   -0.00118   -0.00674    0.00218
AFIX  23
H16A  2    0.704389    0.972120    0.181853    11.00000   -1.20000
H16B  2    0.636310    0.889889    0.151458    11.00000   -1.20000
AFIX   0
C17   1    0.561987    0.861036    0.286621    11.00000    0.01847    0.01752 =
         0.01802   -0.00407   -0.00611    0.00195
C18   1    0.526295    0.757729    0.331060    11.00000    0.01649    0.02182 =
         0.02018   -0.00665   -0.00614    0.00246
C19   1    0.405513    0.726353    0.413729    11.00000    0.01790    0.02159 =
         0.01973   -0.00464   -0.00538    0.00020
C20   1    0.317605    0.797083    0.447167    11.00000    0.01890    0.02699 =
         0.01775   -0.00399   -0.00383    0.00089
AFIX  43
H20   2    0.233533    0.775037    0.501964    11.00000   -1.20000
AFIX   0
C21   1    0.348348    0.900172    0.402954    11.00000    0.02652    0.02377 =
         0.02526   -0.01083   -0.00865    0.00391
C22   1    0.474056    0.929242    0.323713    11.00000    0.02783    0.02066 =
         0.02320   -0.00767   -0.00599    0.00315
AFIX  43
H22   2    0.500784    0.998550    0.293792    11.00000   -1.20000
AFIX   0
C23   1    0.376297    0.615683    0.465268    11.00000    0.02959    0.01976 =
         0.02194   -0.00182   -0.00216   -0.00015
AFIX  33
H23A  2    0.449227    0.577273    0.431420    11.00000   -1.20000
H23B  2    0.406847    0.598477    0.523955    11.00000   -1.20000
H23C  2    0.253836    0.599400    0.473912    11.00000   -1.20000
AFIX   0
C24   1    0.253439    0.975290    0.442194    11.00000    0.04205    0.03010 =
         0.02759   -0.01539   -0.00395    0.01288
AFIX  33
H24A  2    0.170618    0.940140    0.497793    11.00000   -1.20000
H24B  2    0.337170    1.012199    0.455359    11.00000   -1.20000
H24C  2    0.190781    1.022405    0.398957    11.00000   -1.20000
AFIX   0
C25   1    0.986057    0.564483    0.365871    11.00000    0.02035    0.01537 =
         0.01818   -0.00337   -0.00259   -0.00100
AFIX  23
H25A  2    0.858802    0.554309    0.386167    11.00000   -1.20000
H25B  2    1.031189    0.563680    0.418068    11.00000   -1.20000
AFIX   0
C26   1    1.062803    0.476196    0.340154    11.00000    0.02017    0.01342 =
         0.02215   -0.00440   -0.00284   -0.00211
C27   1    1.042743    0.467233    0.259113    11.00000    0.02046    0.01853 =
         0.01742   -0.00344   -0.00461   -0.00167
C28   1    1.117383    0.384582    0.236783    11.00000    0.02285    0.01907 =
         0.02164   -0.00525   -0.00352   -0.00594
C29   1    1.196337    0.309287    0.298599    11.00000    0.02216    0.01831 =
         0.02762   -0.00607   -0.00810   -0.00258
AFIX  43
H29   2    1.243409    0.252516    0.283981    11.00000   -1.20000
AFIX   0
C30   1    1.208261    0.314861    0.381357    11.00000    0.02628    0.02043 =
         0.02474   -0.00675   -0.00877    0.00358
C31   1    1.145325    0.400554    0.399047    11.00000    0.01808    0.01878 =
         0.02253   -0.00506   -0.00482   -0.00020
AFIX  43
H31   2    1.158784    0.407997    0.452870    11.00000   -1.20000
AFIX   0
C32   1    1.116007    0.380247    0.146279    11.00000    0.02691    0.02602 =
         0.02896   -0.01280   -0.01191    0.00199
AFIX  33
H32A  2    1.055268    0.439061    0.112801    11.00000   -1.20000
H32B  2    1.235728    0.379748    0.112926    11.00000   -1.20000
H32C  2    1.056125    0.319102    0.154013    11.00000   -1.20000
AFIX   0
C33   1    1.294767    0.231976    0.447022    11.00000    0.03990    0.02737 =
         0.03028   -0.00826   -0.01541    0.00880
AFIX  33
H33A  2    1.330455    0.177940    0.422960    11.00000   -1.20000
H33B  2    1.397066    0.259019    0.455623    11.00000   -1.20000
H33C  2    1.212550    0.205532    0.504819    11.00000   -1.20000
AFIX   0
C34   1    0.556105    0.480950    0.253198    11.00000    0.02827    0.02408 =
         0.03057   -0.00563   -0.00059   -0.00433
AFIX  23
H34A  2    0.427845    0.477325    0.271784    11.00000   -1.20000
H34B  2    0.604322    0.480629    0.304344    11.00000   -1.20000
AFIX   0
C35   1    0.626141    0.394146    0.223897    11.00000    0.02560    0.02371 =
         0.05325   -0.01528    0.00446   -0.00071
AFIX  23
H35A  2    0.555645    0.332807    0.259302    11.00000   -1.20000
H35B  2    0.748578    0.379986    0.229375    11.00000   -1.20000
AFIX   0
C36   1    0.610241    0.432416    0.126054    11.00000    0.03988    0.03868 =
         0.05725   -0.03145   -0.00041   -0.00918
AFIX  23
H36A  2    0.693098    0.397999    0.090895    11.00000   -1.20000
H36B  2    0.490844    0.423041    0.120746    11.00000   -1.20000
AFIX   0
C37   1    0.654485    0.542346    0.095405    11.00000    0.02991    0.03761 =
         0.02675   -0.01641   -0.00423   -0.00456
AFIX  23
H37A  2    0.779730    0.553578    0.067793    11.00000   -1.20000
H37B  2    0.586879    0.582613    0.050442    11.00000   -1.20000
AFIX   0
HKLF 4
 
REM  061114_TbBenTacn_THF
REM R1 =  0.0477 for    6634 Fo > 4sig(Fo)  and  0.0556 for all    7638 data
REM    406 parameters refined using      0 restraints
 
END  
     
WGHT      0.0529      1.8052 

REM Instructions for potential hydrogen bonds
HTAB C2 O1
HTAB C4 O2
HTAB C6 O3

REM Highest difference peak  3.585,  deepest hole -1.637,  1-sigma level  0.156
Q1    1   0.5364  0.9649  0.4316  11.00000  0.05    3.59
Q2    1   0.9156  0.6854  0.1721  11.00000  0.05    1.14
Q3    1   0.9131  0.6096  0.1467  11.00000  0.05    1.02
Q4    1   0.8864  0.5982  0.2518  11.00000  0.05    1.01
Q5    1   0.8863  0.7651  0.2048  11.00000  0.05    0.93
Q6    1   0.7554  0.7592  0.1293  11.00000  0.05    0.90
Q7    1   0.8503  0.6746  0.1077  11.00000  0.05    0.89
Q8    1   0.7262  0.7464  0.2220  11.00000  0.05    0.85
Q9    1   0.7973  0.6874  0.2707  11.00000  0.05    0.83
Q10   1   0.9191  0.6885  0.2513  11.00000  0.05    0.79
;

loop_
_symmetry_equiv_pos_site_id
_space_group_symop_operation_xyz
1 +X,+Y,+Z
2 -X,-Y,-Z

loop_
_atom_site_label
_atom_site_type_symbol
_atom_site_fract_x
_atom_site_fract_y
_atom_site_fract_z
_atom_site_U_iso_or_equiv
_atom_site_adp_type
_atom_site_occupancy
_atom_site_site_symmetry_multiplicity
_atom_site_calc_flag
_atom_site_refinement_flags
Tb1 Tb 0.82214(3) 0.67945(2) 0.18834(2) 0.01843(9) Uani 1 2 d .
O1 O 0.7859(4) 0.7645(2) 0.0522(2) 0.0210(7) Uani 1 2 d .
O2 O 0.6063(4) 0.6912(2) 0.2954(2) 0.0210(7) Uani 1 2 d .
O3 O 0.9579(4) 0.5368(2) 0.2036(2) 0.0197(7) Uani 1 2 d .
O4 O 0.6104(4) 0.5710(2) 0.1752(2) 0.0213(7) Uani 1 2 d .
N1 N 1.1245(5) 0.7487(3) 0.1012(3) 0.0181(8) Uani 1 2 d .
N2 N 0.8648(5) 0.8506(3) 0.1939(3) 0.0186(8) Uani 1 2 d .
N3 N 1.0188(5) 0.6672(3) 0.2950(3) 0.0180(8) Uani 1 2 d .
C1 C 1.1458(6) 0.8569(3) 0.0836(3) 0.0194(9) Uani 1 2 d .
C2 C 0.9747(6) 0.9084(3) 0.1054(3) 0.0191(9) Uani 1 2 d .
C3 C 0.9443(6) 0.8474(4) 0.2705(3) 0.0202(9) Uani 1 2 d .
C4 C 0.9493(6) 0.7411(3) 0.3381(3) 0.0190(9) Uani 1 2 d .
C5 C 1.2072(6) 0.6847(4) 0.2511(3) 0.0202(9) Uani 1 2 d .
C6 C 1.2488(6) 0.6864(4) 0.1559(3) 0.0198(9) Uani 1 2 d .
C7 C 1.1529(6) 0.7253(4) 0.0165(3) 0.0190(9) Uani 1 2 d .
C8 C 1.0558(6) 0.7883(3) -0.0535(3) 0.0207(9) Uani 1 2 d .
C9 C 0.8750(6) 0.8037(4) -0.0321(3) 0.0212(9) Uani 1 2 d .
C10 C 0.7909(6) 0.8630(4) -0.1010(3) 0.0231(10) Uani 1 2 d .
C11 C 0.8823(7) 0.8966(4) -0.1897(3) 0.0256(10) Uani 1 2 d .
C12 C 1.0578(7) 0.8765(4) -0.2137(3) 0.0246(10) Uani 1 2 d .
C13 C 1.1426(6) 0.8248(4) -0.1444(3) 0.0225(10) Uani 1 2 d .
C14 C 0.5998(7) 0.8857(4) -0.0756(4) 0.0324(12) Uani 1 2 d .
C15 C 1.1503(7) 0.9040(4) -0.3114(3) 0.0311(12) Uani 1 2 d .
C16 C 0.6886(6) 0.8991(4) 0.1979(3) 0.0206(9) Uani 1 2 d .
C17 C 0.5620(6) 0.8610(3) 0.2866(3) 0.0183(9) Uani 1 2 d .
C18 C 0.5263(6) 0.7577(4) 0.3311(3) 0.0194(9) Uani 1 2 d .
C19 C 0.4055(6) 0.7264(4) 0.4137(3) 0.0202(9) Uani 1 2 d .
C20 C 0.3176(6) 0.7971(4) 0.4472(3) 0.0223(10) Uani 1 2 d .
C21 C 0.3483(6) 0.9002(4) 0.4029(3) 0.0242(10) Uani 1 2 d .
C22 C 0.4741(6) 0.9292(4) 0.3237(3) 0.0240(10) Uani 1 2 d .
C23 C 0.3763(7) 0.6157(4) 0.4653(3) 0.0258(10) Uani 1 2 d .
C24 C 0.2534(8) 0.9753(4) 0.4422(4) 0.0331(12) Uani 1 2 d .
C25 C 0.9861(6) 0.5645(3) 0.3659(3) 0.0189(9) Uani 1 2 d .
C26 C 1.0628(6) 0.4762(3) 0.3402(3) 0.0192(9) Uani 1 2 d .
C27 C 1.0427(6) 0.4672(3) 0.2591(3) 0.0194(9) Uani 1 2 d .
C28 C 1.1174(6) 0.3846(4) 0.2368(3) 0.0216(10) Uani 1 2 d .
C29 C 1.1963(6) 0.3093(4) 0.2986(3) 0.0226(10) Uani 1 2 d .
C30 C 1.2083(6) 0.3149(4) 0.3814(3) 0.0238(10) Uani 1 2 d .
C31 C 1.1453(6) 0.4006(3) 0.3991(3) 0.0203(9) Uani 1 2 d .
C32 C 1.1160(7) 0.3802(4) 0.1463(3) 0.0255(10) Uani 1 2 d .
C33 C 1.2948(7) 0.2320(4) 0.4470(4) 0.0322(12) Uani 1 2 d .
C34 C 0.5561(7) 0.4809(4) 0.2532(4) 0.0294(11) Uani 1 2 d .
C35 C 0.6261(7) 0.3942(4) 0.2239(4) 0.0358(13) Uani 1 2 d .
C36 C 0.6102(8) 0.4324(5) 0.1261(4) 0.0423(15) Uani 1 2 d .
C37 C 0.6545(7) 0.5424(4) 0.0954(4) 0.0300(11) Uani 1 2 d .
H1A H 1.20062 0.89057 0.01953 0.0233 Uiso 1 2 calc R
H1B H 1.22482 0.86449 0.12016 0.0233 Uiso 1 2 calc R
H2A H 0.99904 0.97539 0.10537 0.0229 Uiso 1 2 calc R
H2B H 0.90946 0.91823 0.05776 0.0229 Uiso 1 2 calc R
H3A H 0.87623 0.89082 0.30166 0.0242 Uiso 1 2 calc R
H3B H 1.06402 0.87445 0.24637 0.0242 Uiso 1 2 calc R
H4A H 1.02201 0.74086 0.38036 0.0228 Uiso 1 2 calc R
H4B H 0.83016 0.72084 0.37348 0.0228 Uiso 1 2 calc R
H5A H 1.27609 0.63115 0.28693 0.0242 Uiso 1 2 calc R
H5B H 1.24279 0.74947 0.25158 0.0242 Uiso 1 2 calc R
H6A H 1.36776 0.7132 0.1269 0.0238 Uiso 1 2 calc R
H6B H 1.24689 0.61686 0.15661 0.0238 Uiso 1 2 calc R
H7A H 1.12078 0.65427 0.03299 0.0228 Uiso 1 2 calc R
H7B H 1.27859 0.73195 -0.01095 0.0228 Uiso 1 2 calc R
H11 H 0.82282 0.93476 -0.23549 0.0307 Uiso 1 2 calc R
H13 H 1.26405 0.81364 -0.15898 0.0270 Uiso 1 2 calc R
H14A H 0.55935 0.85563 -0.0103 0.0389 Uiso 1 2 calc R
H14B H 0.58295 0.95848 -0.0945 0.0389 Uiso 1 2 calc R
H14C H 0.53349 0.85762 -0.10551 0.0389 Uiso 1 2 calc R
H15A H 1.07004 0.93986 -0.35002 0.0373 Uiso 1 2 calc R
H15B H 1.25024 0.94701 -0.3233 0.0373 Uiso 1 2 calc R
H15C H 1.19035 0.84274 -0.32388 0.0373 Uiso 1 2 calc R
H16A H 0.70439 0.97212 0.18185 0.0247 Uiso 1 2 calc R
H16B H 0.63631 0.88989 0.15146 0.0247 Uiso 1 2 calc R
H20 H 0.23353 0.77504 0.50196 0.0268 Uiso 1 2 calc R
H22 H 0.50078 0.99855 0.29379 0.0288 Uiso 1 2 calc R
H23A H 0.44923 0.57727 0.43142 0.0310 Uiso 1 2 calc R
H23B H 0.40685 0.59848 0.52396 0.0310 Uiso 1 2 calc R
H23C H 0.25384 0.5994 0.47391 0.0310 Uiso 1 2 calc R
H24A H 0.17062 0.94014 0.49779 0.0397 Uiso 1 2 calc R
H24B H 0.33717 1.0122 0.45536 0.0397 Uiso 1 2 calc R
H24C H 0.19078 1.0224 0.39896 0.0397 Uiso 1 2 calc R
H25A H 0.8588 0.55431 0.38617 0.0226 Uiso 1 2 calc R
H25B H 1.03119 0.56368 0.41807 0.0226 Uiso 1 2 calc R
H29 H 1.24341 0.25252 0.28398 0.0271 Uiso 1 2 calc R
H31 H 1.15878 0.408 0.45287 0.0244 Uiso 1 2 calc R
H32A H 1.05527 0.43906 0.1128 0.0306 Uiso 1 2 calc R
H32B H 1.23573 0.37975 0.11293 0.0306 Uiso 1 2 calc R
H32C H 1.05613 0.3191 0.15401 0.0306 Uiso 1 2 calc R
H33A H 1.33046 0.17794 0.42296 0.0386 Uiso 1 2 calc R
H33B H 1.39707 0.25902 0.45562 0.0386 Uiso 1 2 calc R
H33C H 1.21255 0.20553 0.50482 0.0386 Uiso 1 2 calc R
H34A H 0.42784 0.47732 0.27178 0.0353 Uiso 1 2 calc R
H34B H 0.60432 0.48063 0.30434 0.0353 Uiso 1 2 calc R
H35A H 0.55565 0.33281 0.2593 0.0430 Uiso 1 2 calc R
H35B H 0.74858 0.37999 0.22937 0.0430 Uiso 1 2 calc R
H36A H 0.6931 0.398 0.09089 0.0508 Uiso 1 2 calc R
H36B H 0.49084 0.42304 0.12075 0.0508 Uiso 1 2 calc R
H37A H 0.77973 0.55358 0.06779 0.0360 Uiso 1 2 calc R
H37B H 0.58688 0.58261 0.05044 0.0360 Uiso 1 2 calc R

loop_
_atom_site_aniso_label
_atom_site_aniso_U_11
_atom_site_aniso_U_22
_atom_site_aniso_U_33
_atom_site_aniso_U_12
_atom_site_aniso_U_13
_atom_site_aniso_U_23
Tb1 0.01830(13) 0.01806(14) 0.01838(13) -0.00080(9) -0.00524(9) -0.00474(9)
O1 0.0212(17) 0.0229(17) 0.0155(16) -0.0021(13) -0.0060(13) -0.0008(13)
O2 0.0203(16) 0.0207(17) 0.0207(17) -0.0005(13) 0.0002(13) -0.0081(14)
O3 0.0202(16) 0.0154(16) 0.0256(18) 0.0028(13) -0.0081(13) -0.0083(13)
O4 0.0221(17) 0.0189(17) 0.0226(17) -0.0035(13) -0.0036(13) -0.0071(14)
N1 0.0206(19) 0.0130(18) 0.021(2) 0.0005(14) -0.0083(15) -0.0039(15)
N2 0.0189(19) 0.0184(19) 0.0167(19) -0.0017(15) -0.0048(15) -0.0030(15)
N3 0.022(2) 0.0128(18) 0.0180(19) -0.0025(15) -0.0038(15) -0.0038(15)
C1 0.021(2) 0.015(2) 0.020(2) -0.0035(17) -0.0044(18) -0.0023(18)
C2 0.020(2) 0.019(2) 0.014(2) -0.0022(18) -0.0036(17) -0.0005(17)
C3 0.022(2) 0.020(2) 0.021(2) -0.0008(18) -0.0059(18) -0.0084(19)
C4 0.025(2) 0.017(2) 0.017(2) 0.0005(18) -0.0056(18) -0.0071(18)
C5 0.017(2) 0.019(2) 0.022(2) 0.0007(18) -0.0063(18) -0.0037(19)
C6 0.016(2) 0.021(2) 0.022(2) 0.0032(17) -0.0054(17) -0.0066(19)
C7 0.019(2) 0.023(2) 0.016(2) 0.0035(18) -0.0045(17) -0.0077(18)
C8 0.026(2) 0.018(2) 0.017(2) -0.0040(18) -0.0052(18) -0.0047(18)
C9 0.025(2) 0.019(2) 0.020(2) -0.0011(18) -0.0072(18) -0.0046(18)
C10 0.025(2) 0.023(2) 0.024(2) -0.0049(19) -0.0111(19) -0.006(2)
C11 0.035(3) 0.022(2) 0.020(2) -0.003(2) -0.011(2) -0.0043(19)
C12 0.031(3) 0.024(3) 0.018(2) -0.007(2) -0.0038(19) -0.0056(19)
C13 0.027(2) 0.020(2) 0.021(2) -0.0049(19) -0.0008(19) -0.0085(19)
C14 0.028(3) 0.037(3) 0.029(3) 0.004(2) -0.010(2) -0.006(2)
C15 0.036(3) 0.036(3) 0.018(2) -0.006(2) -0.001(2) -0.007(2)
C16 0.020(2) 0.019(2) 0.019(2) 0.0022(18) -0.0067(18) -0.0012(18)
C17 0.018(2) 0.018(2) 0.018(2) 0.0019(17) -0.0061(17) -0.0041(18)
C18 0.016(2) 0.022(2) 0.020(2) 0.0025(18) -0.0061(17) -0.0066(19)
C19 0.018(2) 0.022(2) 0.020(2) 0.0002(18) -0.0054(17) -0.0046(19)
C20 0.019(2) 0.027(3) 0.018(2) 0.0009(19) -0.0038(18) -0.0040(19)
C21 0.027(3) 0.024(2) 0.025(3) 0.004(2) -0.009(2) -0.011(2)
C22 0.028(3) 0.021(2) 0.023(2) 0.0032(19) -0.0060(19) -0.008(2)
C23 0.030(3) 0.020(2) 0.022(2) -0.000(2) -0.002(2) -0.0018(19)
C24 0.042(3) 0.030(3) 0.028(3) 0.013(2) -0.004(2) -0.015(2)
C25 0.020(2) 0.015(2) 0.018(2) -0.0010(17) -0.0026(17) -0.0034(18)
C26 0.020(2) 0.013(2) 0.022(2) -0.0021(17) -0.0028(18) -0.0044(18)
C27 0.020(2) 0.019(2) 0.017(2) -0.0017(18) -0.0046(17) -0.0034(18)
C28 0.023(2) 0.019(2) 0.022(2) -0.0059(18) -0.0035(18) -0.0053(19)
C29 0.022(2) 0.018(2) 0.028(3) -0.0026(18) -0.0081(19) -0.006(2)
C30 0.026(3) 0.020(2) 0.025(3) 0.0036(19) -0.009(2) -0.007(2)
C31 0.018(2) 0.019(2) 0.023(2) -0.0002(18) -0.0048(18) -0.0051(19)
C32 0.027(3) 0.026(3) 0.029(3) 0.002(2) -0.012(2) -0.013(2)
C33 0.040(3) 0.027(3) 0.030(3) 0.009(2) -0.015(2) -0.008(2)
C34 0.028(3) 0.024(3) 0.031(3) -0.004(2) -0.001(2) -0.006(2)
C35 0.026(3) 0.024(3) 0.053(4) -0.001(2) 0.004(2) -0.015(3)
C36 0.040(3) 0.039(3) 0.057(4) -0.009(3) -0.000(3) -0.031(3)
C37 0.030(3) 0.038(3) 0.027(3) -0.005(2) -0.004(2) -0.016(2)

loop_
_atom_type_symbol
_atom_type_description
_atom_type_scat_dispersion_real
_atom_type_scat_dispersion_imag
_atom_type_scat_source
C C 0.0033 0.0016
;
International Tables for Crystallography
(Vol. C, Tables 4.2.6.8 and 6.1.1.4)
;
H H 0.0000 0.0000
;
International Tables for Crystallography
(Vol. C, Table 6.1.1.4)
;
N N 0.0061 0.0033
;
International Tables for Crystallography
(Vol. C, Tables 4.2.6.8 and 6.1.1.4)
;
O O 0.0106 0.0060
;
International Tables for Crystallography
(Vol. C, Tables 4.2.6.8 and 6.1.1.4)
;
Tb Tb -0.1723 4.1537
;
International Tables for Crystallography
(Vol. C, Tables 4.2.6.8 and 6.1.1.4)
;

loop_
_geom_angle_atom_site_label_1
_geom_angle_atom_site_label_2
_geom_angle_atom_site_label_3
_geom_angle
_geom_angle_publ_flag
O1 Tb1 O2 114.41(13) yes
O1 Tb1 O3 114.92(14) yes
O1 Tb1 O4 79.98(13) yes
O1 Tb1 N1 75.82(13) yes
O1 Tb1 N2 84.05(14) yes
O1 Tb1 N3 141.84(12) yes
O2 Tb1 O3 119.77(11) yes
O2 Tb1 O4 80.90(14) yes
O2 Tb1 N1 142.93(15) yes
O2 Tb1 N2 76.46(13) yes
O2 Tb1 N3 86.53(14) yes
O3 Tb1 O4 75.87(13) yes
O3 Tb1 N1 81.65(12) yes
O3 Tb1 N2 140.24(14) yes
O3 Tb1 N3 75.14(14) yes
O4 Tb1 N1 135.84(14) yes
O4 Tb1 N2 143.75(12) yes
O4 Tb1 N3 136.83(11) yes
N1 Tb1 N2 69.11(13) yes
N1 Tb1 N3 69.25(13) yes
N2 Tb1 N3 69.71(13) yes
Tb1 O1 C9 141.4(3) yes
Tb1 O2 C18 141.1(3) yes
Tb1 O3 C27 141.6(4) yes
Tb1 O4 C34 116.4(3) yes
Tb1 O4 C37 115.8(3) yes
C34 O4 C37 108.1(4) yes
Tb1 N1 C1 114.0(3) yes
Tb1 N1 C6 105.8(2) yes
Tb1 N1 C7 105.0(3) yes
C1 N1 C6 111.2(4) yes
C1 N1 C7 112.6(3) yes
C6 N1 C7 107.8(4) yes
Tb1 N2 C2 106.1(3) yes
Tb1 N2 C3 113.7(3) yes
Tb1 N2 C16 105.8(3) yes
C2 N2 C3 111.6(4) yes
C2 N2 C16 106.8(3) yes
C3 N2 C16 112.3(4) yes
Tb1 N3 C4 104.9(3) yes
Tb1 N3 C5 114.4(3) yes
Tb1 N3 C25 105.3(3) yes
C4 N3 C5 112.0(4) yes
C4 N3 C25 107.5(3) yes
C5 N3 C25 112.1(3) yes
N1 C1 C2 112.8(4) yes
N2 C2 C1 113.0(3) yes
N2 C3 C4 112.2(4) yes
N3 C4 C3 112.9(4) yes
N3 C5 C6 113.5(4) yes
N1 C6 C5 113.1(4) yes
N1 C7 C8 116.8(4) yes
C7 C8 C9 121.6(4) yes
C7 C8 C13 119.5(4) yes
C9 C8 C13 118.6(4) yes
O1 C9 C8 120.6(4) yes
O1 C9 C10 120.5(4) yes
C8 C9 C10 118.9(4) yes
C9 C10 C11 119.9(4) yes
C9 C10 C14 118.2(4) yes
C11 C10 C14 121.8(5) yes
C10 C11 C12 122.2(5) yes
C11 C12 C13 117.2(4) yes
C11 C12 C15 121.3(5) yes
C13 C12 C15 121.3(4) yes
C8 C13 C12 122.7(4) yes
N2 C16 C17 116.0(4) yes
C16 C17 C18 121.3(5) yes
C16 C17 C22 119.2(4) yes
C18 C17 C22 119.5(4) yes
O2 C18 C17 120.4(4) yes
O2 C18 C19 120.8(4) yes
C17 C18 C19 118.9(5) yes
C18 C19 C20 119.7(4) yes
C18 C19 C23 119.3(5) yes
C20 C19 C23 121.0(4) yes
C19 C20 C21 122.2(4) yes
C20 C21 C22 117.1(5) yes
C20 C21 C24 121.0(4) yes
C22 C21 C24 121.9(4) yes
C17 C22 C21 122.5(4) yes
N3 C25 C26 117.4(4) yes
C25 C26 C27 120.3(4) yes
C25 C26 C31 119.6(5) yes
C27 C26 C31 120.1(5) yes
O3 C27 C26 121.0(4) yes
O3 C27 C28 120.2(5) yes
C26 C27 C28 118.8(4) yes
C27 C28 C29 119.2(5) yes
C27 C28 C32 119.4(4) yes
C29 C28 C32 121.4(5) yes
C28 C29 C30 122.3(5) yes
C29 C30 C31 117.5(4) yes
C29 C30 C33 121.0(5) yes
C31 C30 C33 121.4(5) yes
C26 C31 C30 121.9(5) yes
O4 C34 C35 105.8(4) yes
C34 C35 C36 102.1(4) yes
C35 C36 C37 102.7(6) yes
O4 C37 C36 106.8(4) yes
N1 C1 H1A 109.035 no
N1 C1 H1B 109.029 no
C2 C1 H1A 109.024 no
C2 C1 H1B 109.012 no
H1A C1 H1B 107.792 no
N2 C2 H2A 108.991 no
N2 C2 H2B 108.984 no
C1 C2 H2A 108.990 no
C1 C2 H2B 108.976 no
H2A C2 H2B 107.775 no
N2 C3 H3A 109.173 no
N2 C3 H3B 109.174 no
C4 C3 H3A 109.179 no
C4 C3 H3B 109.172 no
H3A C3 H3B 107.887 no
N3 C4 H4A 109.019 no
N3 C4 H4B 109.020 no
C3 C4 H4A 109.009 no
C3 C4 H4B 109.012 no
H4A C4 H4B 107.786 no
N3 C5 H5A 108.875 no
N3 C5 H5B 108.869 no
C6 C5 H5A 108.885 no
C6 C5 H5B 108.877 no
H5A C5 H5B 107.711 no
N1 C6 H6A 108.968 no
N1 C6 H6B 108.963 no
C5 C6 H6A 108.978 no
C5 C6 H6B 108.970 no
H6A C6 H6B 107.767 no
N1 C7 H7A 108.094 no
N1 C7 H7B 108.100 no
C8 C7 H7A 108.106 no
C8 C7 H7B 108.104 no
H7A C7 H7B 107.301 no
C10 C11 H11 118.884 no
C12 C11 H11 118.876 no
C8 C13 H13 118.674 no
C12 C13 H13 118.671 no
C10 C14 H14A 109.469 no
C10 C14 H14B 109.468 no
C10 C14 H14C 109.472 no
H14A C14 H14B 109.474 no
H14A C14 H14C 109.470 no
H14B C14 H14C 109.474 no
C12 C15 H15A 109.467 no
C12 C15 H15B 109.469 no
C12 C15 H15C 109.465 no
H15A C15 H15B 109.474 no
H15A C15 H15C 109.479 no
H15B C15 H15C 109.475 no
N2 C16 H16A 108.286 no
N2 C16 H16B 108.294 no
C17 C16 H16A 108.286 no
C17 C16 H16B 108.293 no
H16A C16 H16B 107.396 no
C19 C20 H20 118.900 no
C21 C20 H20 118.894 no
C17 C22 H22 118.729 no
C21 C22 H22 118.724 no
C19 C23 H23A 109.471 no
C19 C23 H23B 109.468 no
C19 C23 H23C 109.466 no
H23A C23 H23B 109.477 no
H23A C23 H23C 109.470 no
H23B C23 H23C 109.475 no
C21 C24 H24A 109.472 no
C21 C24 H24B 109.474 no
C21 C24 H24C 109.474 no
H24A C24 H24B 109.466 no
H24A C24 H24C 109.468 no
H24B C24 H24C 109.473 no
N3 C25 H25A 107.950 no
N3 C25 H25B 107.951 no
C26 C25 H25A 107.960 no
C26 C25 H25B 107.961 no
H25A C25 H25B 107.217 no
C28 C29 H29 118.861 no
C30 C29 H29 118.869 no
C26 C31 H31 119.041 no
C30 C31 H31 119.055 no
C28 C32 H32A 109.476 no
C28 C32 H32B 109.470 no
C28 C32 H32C 109.472 no
H32A C32 H32B 109.473 no
H32A C32 H32C 109.468 no
H32B C32 H32C 109.468 no
C30 C33 H33A 109.475 no
C30 C33 H33B 109.475 no
C30 C33 H33C 109.471 no
H33A C33 H33B 109.469 no
H33A C33 H33C 109.465 no
H33B C33 H33C 109.473 no
O4 C34 H34A 110.585 no
O4 C34 H34B 110.585 no
C35 C34 H34A 110.580 no
C35 C34 H34B 110.582 no
H34A C34 H34B 108.739 no
C34 C35 H35A 111.361 no
C34 C35 H35B 111.363 no
C36 C35 H35A 111.353 no
C36 C35 H35B 111.350 no
H35A C35 H35B 109.231 no
C35 C36 H36A 111.220 no
C35 C36 H36B 111.212 no
C37 C36 H36A 111.222 no
C37 C36 H36B 111.227 no
H36A C36 H36B 109.141 no
O4 C37 H37A 110.377 no
O4 C37 H37B 110.372 no
C36 C37 H37A 110.365 no
C36 C37 H37B 110.353 no
H37A C37 H37B 108.586 no

loop_
_geom_bond_atom_site_label_1
_geom_bond_atom_site_label_2
_geom_bond_distance
_geom_bond_publ_flag
Tb1 O1 2.189(3) yes
Tb1 O2 2.193(3) yes
Tb1 O3 2.186(3) yes
Tb1 O4 2.458(4) yes
Tb1 N1 2.557(4) yes
Tb1 N2 2.527(5) yes
Tb1 N3 2.535(5) yes
O1 C9 1.331(5) yes
O2 C18 1.332(6) yes
O3 C27 1.334(5) yes
O4 C34 1.458(5) yes
O4 C37 1.461(8) yes
N1 C1 1.483(6) yes
N1 C6 1.497(6) yes
N1 C7 1.497(7) yes
N2 C2 1.487(5) yes
N2 C3 1.505(7) yes
N2 C16 1.505(6) yes
N3 C4 1.475(7) yes
N3 C5 1.497(6) yes
N3 C25 1.505(5) yes
C1 C2 1.519(6) yes
C3 C4 1.527(6) yes
C5 C6 1.504(7) yes
C7 C8 1.501(7) yes
C8 C9 1.411(7) yes
C8 C13 1.408(6) yes
C9 C10 1.410(7) yes
C10 C11 1.389(7) yes
C10 C14 1.515(7) yes
C11 C12 1.390(7) yes
C12 C13 1.392(7) yes
C12 C15 1.516(7) yes
C16 C17 1.503(6) yes
C17 C18 1.410(6) yes
C17 C22 1.386(8) yes
C18 C19 1.408(6) yes
C19 C20 1.383(8) yes
C19 C23 1.508(6) yes
C20 C21 1.401(7) yes
C21 C22 1.389(6) yes
C21 C24 1.506(9) yes
C25 C26 1.508(7) yes
C26 C27 1.416(8) yes
C26 C31 1.394(6) yes
C27 C28 1.405(7) yes
C28 C29 1.401(7) yes
C28 C32 1.501(8) yes
C29 C30 1.403(9) yes
C30 C31 1.385(8) yes
C30 C33 1.520(7) yes
C34 C35 1.505(9) yes
C35 C36 1.521(10) yes
C36 C37 1.510(9) yes
C1 H1A 0.990 no
C1 H1B 0.990 no
C2 H2A 0.990 no
C2 H2B 0.990 no
C3 H3A 0.990 no
C3 H3B 0.990 no
C4 H4A 0.990 no
C4 H4B 0.990 no
C5 H5A 0.990 no
C5 H5B 0.990 no
C6 H6A 0.990 no
C6 H6B 0.990 no
C7 H7A 0.990 no
C7 H7B 0.990 no
C11 H11 0.950 no
C13 H13 0.950 no
C14 H14A 0.980 no
C14 H14B 0.980 no
C14 H14C 0.980 no
C15 H15A 0.980 no
C15 H15B 0.980 no
C15 H15C 0.980 no
C16 H16A 0.990 no
C16 H16B 0.990 no
C20 H20 0.950 no
C22 H22 0.950 no
C23 H23A 0.980 no
C23 H23B 0.980 no
C23 H23C 0.980 no
C24 H24A 0.980 no
C24 H24B 0.980 no
C24 H24C 0.980 no
C25 H25A 0.990 no
C25 H25B 0.990 no
C29 H29 0.950 no
C31 H31 0.950 no
C32 H32A 0.980 no
C32 H32B 0.980 no
C32 H32C 0.980 no
C33 H33A 0.980 no
C33 H33B 0.980 no
C33 H33C 0.980 no
C34 H34A 0.990 no
C34 H34B 0.990 no
C35 H35A 0.990 no
C35 H35B 0.990 no
C36 H36A 0.990 no
C36 H36B 0.990 no
C37 H37A 0.990 no
C37 H37B 0.990 no

loop_
_geom_contact_atom_site_label_1
_geom_contact_atom_site_label_2
_geom_contact_distance
_geom_contact_publ_flag
_geom_contact_site_symmetry_2
O1 C1 3.437(7) no .
O1 C2 3.087(7) no .
O1 C7 2.877(6) no .
O1 C14 2.810(7) no .
O1 C16 3.482(7) no .
O1 C37 3.196(7) no .
O2 C3 3.473(7) no .
O2 C4 3.137(7) no .
O2 C16 2.868(6) no .
O2 C23 2.834(6) no .
O2 C25 3.580(6) no .
O2 C34 3.379(8) no .
O3 C5 3.383(7) no .
O3 C6 3.037(6) no .
O3 C7 3.403(5) no .
O3 C25 2.868(7) no .
O3 C32 2.820(7) no .
O3 C34 3.185(7) no .
O3 C35 3.330(7) no .
O3 C37 3.262(8) no .
N1 C3 3.511(7) no .
N1 C9 3.112(7) no .
N2 C5 3.514(6) no .
N2 C18 3.106(6) no .
N3 C1 3.523(5) no .
N3 C27 3.096(7) no .
C1 C3 3.064(7) no .
C1 C5 3.057(6) no .
C1 C8 2.974(8) no .
C1 C9 3.436(8) no .
C2 C7 3.481(8) no .
C2 C8 3.508(8) no .
C2 C9 3.354(9) no .
C3 C5 3.047(7) no .
C3 C17 2.969(7) no .
C3 C18 3.436(7) no .
C4 C16 3.503(7) no .
C4 C17 3.508(7) no .
C4 C18 3.357(7) no .
C5 C26 2.994(7) no .
C5 C27 3.407(8) no .
C6 C25 3.487(6) no .
C6 C26 3.527(6) no .
C6 C27 3.327(7) no .
C8 C11 2.789(7) no .
C9 C12 2.835(6) no .
C10 C13 2.770(7) no .
C17 C20 2.775(6) no .
C18 C21 2.828(8) no .
C19 C22 2.772(7) no .
C26 C29 2.772(8) no .
C27 C30 2.836(7) no .
C28 C31 2.792(8) no .
O2 C5 3.405(6) no 1_455
O4 C6 3.205(6) no 1_455
C2 C2 3.455(6) no 2_775
C5 O2 3.405(6) no 1_655
C5 C18 3.464(8) no 1_655
C6 O4 3.205(6) no 1_655
C18 C5 3.464(8) no 1_455
C29 C35 3.494(8) no 1_655
C30 C34 3.526(7) no 1_655
C31 C34 3.558(7) no 1_655
C34 C30 3.526(7) no 1_455
C34 C31 3.558(7) no 1_455
C35 C29 3.494(8) no 1_455
Tb1 H2B 3.3382 no .
Tb1 H4B 3.2900 no .
Tb1 H6B 3.3775 no .
Tb1 H7A 3.1518 no .
Tb1 H16B 3.1554 no .
Tb1 H25A 3.1457 no .
Tb1 H34B 3.1706 no .
Tb1 H37A 3.1800 no .
O1 H2B 2.5085 no .
O1 H7A 2.9841 no .
O1 H14A 2.3326 no .
O1 H14B 3.5002 no .
O1 H14C 3.4350 no .
O1 H16B 2.8449 no .
O1 H37A 2.9328 no .
O1 H37B 3.1502 no .
O2 H4B 2.5381 no .
O2 H16B 2.9504 no .
O2 H23A 2.3657 no .
O2 H23B 3.5023 no .
O2 H23C 3.4827 no .
O2 H25A 2.9395 no .
O2 H34B 2.9576 no .
O3 H6B 2.4702 no .
O3 H7A 2.7560 no .
O3 H25A 2.9967 no .
O3 H32A 2.3498 no .
O3 H32B 3.4873 no .
O3 H32C 3.4702 no .
O3 H34B 2.9129 no .
O3 H35B 2.7408 no .
O3 H37A 2.8127 no .
O4 H35A 3.2032 no .
O4 H35B 2.7671 no .
O4 H36A 3.1913 no .
O4 H36B 2.8586 no .
N1 H2A 3.3295 no .
N1 H2B 2.8142 no .
N1 H3B 3.3831 no .
N1 H5A 3.3327 no .
N1 H5B 2.8175 no .
N2 H1A 3.3352 no .
N2 H1B 2.8200 no .
N2 H4A 3.3505 no .
N2 H4B 2.8134 no .
N2 H5B 3.3921 no .
N3 H1B 3.4049 no .
N3 H3A 3.3314 no .
N3 H3B 2.8051 no .
N3 H6A 3.3369 no .
N3 H6B 2.8243 no .
C1 H3B 2.6819 no .
C1 H5B 2.8625 no .
C1 H6A 2.5965 no .
C1 H6B 3.2984 no .
C1 H7A 3.3096 no .
C1 H7B 2.7570 no .
C2 H3A 3.0387 no .
C2 H3B 2.4272 no .
C2 H16A 2.4997 no .
C2 H16B 2.6166 no .
C3 H1B 2.8619 no .
C3 H2A 2.6184 no .
C3 H2B 3.3175 no .
C3 H5B 2.6604 no .
C3 H16A 2.7782 no .
C3 H16B 3.3333 no .
C4 H5A 3.0265 no .
C4 H5B 2.4151 no .
C4 H25A 2.6050 no .
C4 H25B 2.5091 no .
C5 H1B 2.6777 no .
C5 H3B 2.8339 no .
C5 H4A 2.6178 no .
C5 H4B 3.3067 no .
C5 H25A 3.3208 no .
C5 H25B 2.7625 no .
C6 H1A 3.0258 no .
C6 H1B 2.3981 no .
C6 H3B 3.5710 no .
C6 H7A 2.6248 no .
C6 H7B 2.5192 no .
C7 H1A 2.4364 no .
C7 H1B 3.1821 no .
C7 H2B 3.4121 no .
C7 H6A 2.6935 no .
C7 H6B 2.4938 no .
C7 H13 2.6473 no .
C8 H1A 2.6404 no .
C8 H2B 3.0306 no .
C9 H1A 3.3293 no .
C9 H2B 2.6174 no .
C9 H7A 2.8473 no .
C9 H7B 3.3269 no .
C9 H11 3.2751 no .
C9 H13 3.2776 no .
C9 H14A 2.5289 no .
C9 H14B 3.1459 no .
C9 H14C 3.1270 no .
C9 H37A 3.4165 no .
C10 H2B 3.2951 no .
C11 H13 3.2326 no .
C11 H14A 3.3240 no .
C11 H14B 2.7887 no .
C11 H14C 2.7888 no .
C11 H15A 2.5800 no .
C11 H15B 3.1730 no .
C11 H15C 3.1326 no .
C13 H1A 3.2615 no .
C13 H7A 3.0204 no .
C13 H7B 2.5317 no .
C13 H11 3.2341 no .
C13 H15A 3.3236 no .
C13 H15B 2.7839 no .
C13 H15C 2.7839 no .
C14 H11 2.6847 no .
C15 H11 2.6807 no .
C15 H13 2.6784 no .
C16 H2A 2.6559 no .
C16 H2B 2.4836 no .
C16 H3A 2.4566 no .
C16 H3B 3.2008 no .
C16 H4B 3.4227 no .
C16 H22 2.6211 no .
C17 H3A 2.6304 no .
C17 H4B 3.0269 no .
C18 H3A 3.3250 no .
C18 H4B 2.6095 no .
C18 H16A 3.3274 no .
C18 H16B 2.8367 no .
C18 H20 3.2665 no .
C18 H22 3.2678 no .
C18 H23A 2.5429 no .
C18 H23B 3.1359 no .
C18 H23C 3.1471 no .
C19 H4B 3.2708 no .
C20 H22 3.2398 no .
C20 H23A 3.3068 no .
C20 H23B 2.7656 no .
C20 H23C 2.7656 no .
C20 H24A 2.5690 no .
C20 H24B 3.1376 no .
C20 H24C 3.1637 no .
C22 H3A 3.1434 no .
C22 H16A 2.5099 no .
C22 H16B 3.0386 no .
C22 H20 3.2393 no .
C22 H24A 3.3188 no .
C22 H24B 2.7830 no .
C22 H24C 2.7830 no .
C23 H20 2.6590 no .
C24 H20 2.6747 no .
C24 H22 2.6791 no .
C25 H4A 2.6534 no .
C25 H4B 2.4924 no .
C25 H5A 2.4392 no .
C25 H5B 3.1900 no .
C25 H6B 3.4192 no .
C25 H31 2.6445 no .
C26 H5A 2.6526 no .
C26 H6B 3.0495 no .
C27 H5A 3.2996 no .
C27 H6B 2.5940 no .
C27 H25A 2.8541 no .
C27 H25B 3.3223 no .
C27 H29 3.2729 no .
C27 H31 3.2869 no .
C27 H32A 2.5358 no .
C27 H32B 3.1227 no .
C27 H32C 3.1442 no .
C27 H34B 3.3802 no .
C27 H35B 2.9289 no .
C28 H6B 3.2524 no .
C28 H35B 2.9502 no .
C29 H31 3.2441 no .
C29 H32A 3.3217 no .
C29 H32B 2.7777 no .
C29 H32C 2.7779 no .
C29 H33A 2.5861 no .
C29 H33B 3.1493 no .
C29 H33C 3.1803 no .
C31 H5A 3.2592 no .
C31 H25A 3.0156 no .
C31 H25B 2.5282 no .
C31 H29 3.2407 no .
C31 H33A 3.3214 no .
C31 H33B 2.7846 no .
C31 H33C 2.7847 no .
C32 H29 2.6798 no .
C32 H35B 2.9136 no .
C33 H29 2.6875 no .
C33 H31 2.6792 no .
C34 H23A 3.5506 no .
C34 H36A 3.2123 no .
C34 H36B 2.7298 no .
C34 H37A 2.9951 no .
C34 H37B 3.0581 no .
C35 H32A 3.4540 no .
C35 H32C 3.5421 no .
C35 H37A 2.8334 no .
C35 H37B 3.1867 no .
C36 H32A 3.4806 no .
C36 H34A 2.7441 no .
C36 H34B 3.2065 no .
C37 H32A 3.4143 no .
C37 H34A 2.8924 no .
C37 H34B 3.1356 no .
C37 H35A 3.2259 no .
C37 H35B 2.7453 no .
H1A H2A 2.4217 no .
H1A H2B 2.2857 no .
H1A H3B 3.5383 no .
H1A H6A 2.9271 no .
H1A H7A 3.4003 no .
H1A H7B 2.4898 no .
H1A H13 3.3854 no .
H1B H2A 2.2859 no .
H1B H2B 2.8490 no .
H1B H3B 2.2066 no .
H1B H5A 3.5300 no .
H1B H5B 2.2116 no .
H1B H6A 2.3357 no .
H1B H6B 3.3652 no .
H1B H7B 3.2679 no .
H2A H3A 2.9426 no .
H2A H3B 2.3813 no .
H2A H16A 2.3757 no .
H2A H16B 3.0313 no .
H2B H3B 3.3957 no .
H2B H14A 3.4868 no .
H2B H16A 2.5976 no .
H2B H16B 2.3160 no .
H3A H4A 2.4231 no .
H3A H4B 2.3033 no .
H3A H5B 3.5104 no .
H3A H16A 2.5164 no .
H3A H16B 3.4211 no .
H3A H22 3.2401 no .
H3B H4A 2.3048 no .
H3B H4B 2.8594 no .
H3B H5B 2.1763 no .
H3B H16A 3.2867 no .
H4A H5A 2.9387 no .
H4A H5B 2.3797 no .
H4A H25A 3.0104 no .
H4A H25B 2.3788 no .
H4B H5B 3.3843 no .
H4B H23A 3.5285 no .
H4B H25A 2.3084 no .
H4B H25B 2.6231 no .
H5A H6A 2.4079 no .
H5A H6B 2.2680 no .
H5A H25A 3.4036 no .
H5A H25B 2.4894 no .
H5A H31 3.3904 no .
H5B H6A 2.2672 no .
H5B H6B 2.8355 no .
H5B H25B 3.2707 no .
H6A H7A 3.0627 no .
H6A H7B 2.4228 no .
H6B H7A 2.3216 no .
H6B H7B 2.6019 no .
H6B H32A 3.4094 no .
H7A H13 3.1570 no .
H7A H32A 2.9129 no .
H7A H37A 2.9971 no .
H7B H13 2.2995 no .
H11 H14B 2.7350 no .
H11 H14C 2.7333 no .
H11 H15A 2.3638 no .
H11 H15B 3.3496 no .
H11 H15C 3.3323 no .
H13 H15B 2.6953 no .
H13 H15C 2.7576 no .
H14A H16B 3.0413 no .
H16A H22 2.2657 no .
H16B H22 3.1820 no .
H20 H23A 3.5886 no .
H20 H23B 2.7185 no .
H20 H23C 2.6911 no .
H20 H24A 2.3499 no .
H20 H24B 3.3198 no .
H20 H24C 3.3512 no .
H22 H24B 2.7271 no .
H22 H24C 2.7292 no .
H23A H25A 3.1710 no .
H23A H34A 3.4236 no .
H23A H34B 2.8857 no .
H25A H31 3.1505 no .
H25A H34B 3.0770 no .
H25B H31 2.2983 no .
H29 H32B 2.7414 no .
H29 H32C 2.7081 no .
H29 H33A 2.3668 no .
H29 H33B 3.3229 no .
H29 H33C 3.3719 no .
H31 H33B 2.7225 no .
H31 H33C 2.7331 no .
H32A H35B 2.7005 no .
H32A H36A 3.0873 no .
H32A H37A 2.6937 no .
H32C H35B 2.6938 no .
H32C H36A 3.2482 no .
H34A H35A 2.2797 no .
H34A H35B 2.8594 no .
H34A H36B 2.7672 no .
H34A H37B 3.3512 no .
H34B H35A 2.5492 no .
H34B H35B 2.2861 no .
H34B H37A 3.5804 no .
H35A H36A 2.5631 no .
H35A H36B 2.3152 no .
H35B H36A 2.3164 no .
H35B H36B 2.8827 no .
H35B H37A 2.8767 no .
H36A H37A 2.2506 no .
H36A H37B 2.5969 no .
H36B H37A 2.8380 no .
H36B H37B 2.2560 no .
O1 H6A 3.2955 no 1_455
O2 H5A 2.8559 no 1_455
O2 H5B 3.0947 no 1_455
O2 H6A 3.5803 no 1_455
O4 H5A 3.1019 no 1_455
O4 H6A 2.7094 no 1_455
O4 H6B 2.9536 no 1_455
C1 H2A 3.5241 no 2_775
C1 H2B 3.2788 no 2_775
C1 H14A 3.2830 no 1_655
C1 H14B 3.5992 no 2_775
C2 H1A 3.2827 no 2_775
C2 H2A 3.2031 no 2_775
C2 H2B 2.9310 no 2_775
C3 H11 3.5400 no 2_775
C3 H15B 3.4948 no 2_775
C3 H33C 3.4113 no 2_766
C4 H31 3.2641 no 2_766
C4 H33C 2.9209 no 2_766
C5 H23C 3.4892 no 1_655
C5 H34A 3.2648 no 1_655
C6 H14A 3.5283 no 1_655
C6 H34A 3.3153 no 1_655
C6 H37B 3.3791 no 1_655
C7 H14C 3.4748 no 1_655
C7 H36A 2.9245 no 2_765
C8 H2A 3.1896 no 2_775
C8 H32C 2.9112 no 2_765
C8 H36A 3.3421 no 2_765
C9 H2A 3.1025 no 2_775
C9 H32B 3.5633 no 2_765
C9 H32C 3.0279 no 2_765
C10 H2A 2.9169 no 2_775
C10 H32B 3.5634 no 2_765
C10 H32C 3.0989 no 2_765
C11 H2A 2.9568 no 2_775
C11 H3A 3.3989 no 2_775
C11 H3B 3.0967 no 2_775
C11 H24C 3.3573 no 2_675
C11 H29 3.3525 no 2_765
C11 H32C 2.9447 no 2_765
C12 H2A 3.1538 no 2_775
C12 H3A 3.1447 no 2_775
C12 H3B 3.4914 no 2_775
C12 H16A 3.2157 no 2_775
C12 H32C 2.7582 no 2_765
C13 H2A 3.2041 no 2_775
C13 H14C 3.3877 no 1_655
C13 H16A 3.0308 no 2_775
C13 H32C 2.7486 no 2_765
C13 H36A 3.2310 no 2_765
C14 H1A 3.1931 no 1_455
C14 H6A 3.5337 no 1_455
C14 H7B 3.2217 no 1_455
C14 H16A 3.3908 no 2_675
C14 H16B 3.5419 no 2_675
C14 H22 3.5888 no 2_675
C15 H3A 2.9780 no 2_775
C15 H22 3.2953 no 2_775
C15 H24A 2.9341 no 1_654
C15 H24B 3.5573 no 1_654
C15 H24C 3.2595 no 2_675
C15 H32C 3.5306 no 2_765
C16 H14B 3.1732 no 2_675
C17 H5B 3.3390 no 1_455
C17 H15B 3.5027 no 2_775
C18 H5A 3.1332 no 1_455
C18 H5B 2.8579 no 1_455
C18 H33B 3.5838 no 2_766
C19 H4A 3.1755 no 1_455
C19 H5A 3.2153 no 1_455
C19 H5B 3.0964 no 1_455
C19 H33B 2.9793 no 2_766
C20 H4A 3.0573 no 1_455
C20 H33B 2.9418 no 2_766
C21 H11 3.3763 no 2_675
C21 H33B 3.4863 no 2_766
C22 H11 3.1861 no 2_675
C22 H15B 2.9071 no 2_775
C23 H4A 3.4843 no 1_455
C23 H5A 3.1105 no 1_455
C23 H23A 3.0755 no 2_666
C23 H23B 3.3530 no 2_666
C23 H25A 3.1113 no 2_666
C23 H25B 3.2011 no 1_455
C23 H33B 3.3549 no 2_766
C23 H34B 3.5427 no 2_666
C24 H11 3.3262 no 2_675
C24 H15A 3.2411 no 1_456
C24 H15A 3.1940 no 2_675
C24 H15C 3.5357 no 1_456
C24 H24A 3.5178 no 2_576
C24 H33A 2.8941 no 1_465
C25 H23C 3.2087 no 1_655
C25 H23C 3.1594 no 2_666
C25 H25B 3.3144 no 2_766
C25 H31 3.0704 no 2_766
C26 H23C 3.3581 no 2_666
C26 H34A 2.8473 no 1_655
C27 H34A 3.1136 no 1_655
C28 H34A 3.1260 no 1_655
C28 H35A 3.5568 no 1_655
C28 H36B 3.0955 no 1_655
C29 H34A 2.9773 no 1_655
C29 H35A 2.7854 no 1_655
C29 H36B 3.2622 no 1_655
C30 H34A 2.8018 no 1_655
C30 H35A 2.9737 no 1_655
C31 H4A 3.4407 no 2_766
C31 H4B 3.5307 no 2_766
C31 H23C 3.3605 no 2_666
C31 H25B 3.1927 no 2_766
C31 H34A 2.6755 no 1_655
C32 H36B 2.9771 no 1_655
C32 H37A 3.1963 no 2_765
C32 H37B 3.4148 no 2_765
C33 H4A 3.4330 no 2_766
C33 H4B 3.1606 no 2_766
C33 H24B 3.0858 no 1_645
C33 H24C 3.5474 no 1_645
C33 H35A 3.1870 no 1_655
C34 H5A 3.0570 no 1_455
C34 H6B 3.3196 no 1_455
C34 H23B 3.4709 no 2_666
C35 H13 3.4776 no 2_765
C35 H15C 3.5427 no 2_765
C35 H29 3.5209 no 1_455
C36 H7A 3.4879 no 2_765
C36 H7B 3.4459 no 2_765
C36 H13 3.4578 no 2_765
C36 H32B 3.1803 no 1_455
C37 H6A 3.2938 no 1_455
C37 H6B 3.3575 no 1_455
C37 H32A 3.5764 no 2_765
C37 H32B 3.1056 no 2_765
H1A C2 3.2827 no 2_775
H1A C14 3.1931 no 1_655
H1A H2A 2.9129 no 2_775
H1A H2B 2.7307 no 2_775
H1A H14A 2.8018 no 1_655
H1A H14B 3.1875 no 1_655
H1A H14B 3.5294 no 2_775
H1A H14C 3.0608 no 1_655
H1A H16A 3.1146 no 2_775
H1A H16B 3.4668 no 2_775
H1B H14A 3.0218 no 1_655
H1B H14B 2.9025 no 2_775
H1B H16B 3.4678 no 1_655
H2A C1 3.5241 no 2_775
H2A C2 3.2031 no 2_775
H2A C8 3.1896 no 2_775
H2A C9 3.1025 no 2_775
H2A C10 2.9169 no 2_775
H2A C11 2.9568 no 2_775
H2A C12 3.1538 no 2_775
H2A C13 3.2041 no 2_775
H2A H1A 2.9129 no 2_775
H2A H2A 3.2473 no 2_775
H2A H2B 2.5136 no 2_775
H2A H11 3.4195 no 2_775
H2A H14B 3.4546 no 2_775
H2B C1 3.2788 no 2_775
H2B C2 2.9310 no 2_775
H2B H1A 2.7307 no 2_775
H2B H2A 2.5136 no 2_775
H2B H2B 2.6848 no 2_775
H3A C11 3.3989 no 2_775
H3A C12 3.1447 no 2_775
H3A C15 2.9780 no 2_775
H3A H11 3.2964 no 2_775
H3A H15A 2.8833 no 2_775
H3A H15B 2.5580 no 2_775
H3A H33C 2.8959 no 2_766
H3B C11 3.0967 no 2_775
H3B C12 3.4914 no 2_775
H3B H11 2.8653 no 2_775
H3B H15A 3.5991 no 2_775
H4A C19 3.1755 no 1_655
H4A C20 3.0573 no 1_655
H4A C23 3.4843 no 1_655
H4A C31 3.4407 no 2_766
H4A C33 3.4330 no 2_766
H4A H20 3.0446 no 1_655
H4A H23C 2.8700 no 1_655
H4A H31 2.9226 no 2_766
H4A H33C 2.6002 no 2_766
H4B C31 3.5307 no 2_766
H4B C33 3.1606 no 2_766
H4B H31 2.7869 no 2_766
H4B H33B 3.0501 no 2_766
H4B H33C 2.5070 no 2_766
H5A O2 2.8559 no 1_655
H5A O4 3.1019 no 1_655
H5A C18 3.1332 no 1_655
H5A C19 3.2153 no 1_655
H5A C23 3.1105 no 1_655
H5A C34 3.0570 no 1_655
H5A H23A 2.8287 no 1_655
H5A H23C 2.8823 no 1_655
H5A H34A 2.4822 no 1_655
H5A H34B 3.2321 no 1_655
H5B O2 3.0947 no 1_655
H5B C17 3.3390 no 1_655
H5B C18 2.8579 no 1_655
H5B C19 3.0964 no 1_655
H5B H16B 3.5635 no 1_655
H5B H23C 3.5062 no 1_655
H6A O1 3.2955 no 1_655
H6A O2 3.5803 no 1_655
H6A O4 2.7094 no 1_655
H6A C14 3.5337 no 1_655
H6A C37 3.2938 no 1_655
H6A H14A 2.6706 no 1_655
H6A H14C 3.5945 no 1_655
H6A H34A 3.4220 no 1_655
H6A H37B 2.8649 no 1_655
H6B O4 2.9536 no 1_655
H6B C34 3.3196 no 1_655
H6B C37 3.3575 no 1_655
H6B H34A 2.7617 no 1_655
H6B H36B 3.3946 no 1_655
H6B H37B 2.9588 no 1_655
H7A C36 3.4879 no 2_765
H7A H32C 3.5208 no 2_765
H7A H36A 2.5224 no 2_765
H7B C14 3.2217 no 1_655
H7B C36 3.4459 no 2_765
H7B H14A 2.9450 no 1_655
H7B H14C 2.6153 no 1_655
H7B H36A 2.5919 no 2_765
H7B H36B 3.4849 no 2_765
H7B H37B 3.2000 no 1_655
H11 C3 3.5400 no 2_775
H11 C21 3.3763 no 2_675
H11 C22 3.1861 no 2_675
H11 C24 3.3262 no 2_675
H11 H2A 3.4195 no 2_775
H11 H3A 3.2964 no 2_775
H11 H3B 2.8653 no 2_775
H11 H22 2.9007 no 2_675
H11 H24C 2.5374 no 2_675
H11 H29 3.1555 no 2_765
H11 H32C 3.5212 no 2_765
H13 C35 3.4776 no 2_765
H13 C36 3.4578 no 2_765
H13 H14C 2.6685 no 1_655
H13 H16A 2.9688 no 2_775
H13 H22 3.1932 no 2_775
H13 H32C 3.2470 no 2_765
H13 H35A 3.1621 no 2_765
H13 H35B 3.3651 no 2_765
H13 H36A 2.8434 no 2_765
H14A C1 3.2830 no 1_455
H14A C6 3.5283 no 1_455
H14A H1A 2.8018 no 1_455
H14A H1B 3.0218 no 1_455
H14A H6A 2.6706 no 1_455
H14A H7B 2.9450 no 1_455
H14B C1 3.5992 no 2_775
H14B C16 3.1732 no 2_675
H14B H1A 3.1875 no 1_455
H14B H1A 3.5294 no 2_775
H14B H1B 2.9025 no 2_775
H14B H2A 3.4546 no 2_775
H14B H16A 2.8739 no 2_675
H14B H16B 2.6925 no 2_675
H14B H22 3.2932 no 2_675
H14C C7 3.4748 no 1_455
H14C C13 3.3877 no 1_455
H14C H1A 3.0608 no 1_455
H14C H6A 3.5945 no 1_455
H14C H7B 2.6153 no 1_455
H14C H13 2.6685 no 1_455
H14C H16A 3.0274 no 2_675
H14C H22 3.0807 no 2_675
H15A C24 3.2411 no 1_654
H15A C24 3.1940 no 2_675
H15A H3A 2.8833 no 2_775
H15A H3B 3.5991 no 2_775
H15A H24A 2.4268 no 1_654
H15A H24A 3.3100 no 2_675
H15A H24B 3.2506 no 1_654
H15A H24C 2.3309 no 2_675
H15A H29 3.5470 no 2_765
H15B C3 3.4948 no 2_775
H15B C17 3.5027 no 2_775
H15B C22 2.9071 no 2_775
H15B H3A 2.5580 no 2_775
H15B H16A 3.0189 no 2_775
H15B H22 2.3743 no 2_775
H15B H24A 3.1541 no 1_654
H15B H24B 3.3071 no 1_654
H15B H24B 3.4408 no 2_775
H15C C24 3.5357 no 1_654
H15C C35 3.5427 no 2_765
H15C H20 3.2526 no 1_654
H15C H24A 2.7727 no 1_654
H15C H24B 3.5329 no 1_654
H15C H32C 3.2400 no 2_765
H15C H35A 3.1136 no 2_765
H15C H35B 3.0508 no 2_765
H16A C12 3.2157 no 2_775
H16A C13 3.0308 no 2_775
H16A C14 3.3908 no 2_675
H16A H1A 3.1146 no 2_775
H16A H13 2.9688 no 2_775
H16A H14B 2.8739 no 2_675
H16A H14C 3.0274 no 2_675
H16A H15B 3.0189 no 2_775
H16B C14 3.5419 no 2_675
H16B H1A 3.4668 no 2_775
H16B H1B 3.4678 no 1_455
H16B H5B 3.5635 no 1_455
H16B H14B 2.6925 no 2_675
H20 H4A 3.0446 no 1_455
H20 H15C 3.2526 no 1_456
H20 H33B 3.1113 no 2_766
H20 H33C 3.5373 no 2_666
H22 C14 3.5888 no 2_675
H22 C15 3.2953 no 2_775
H22 H11 2.9007 no 2_675
H22 H13 3.1932 no 2_775
H22 H14B 3.2932 no 2_675
H22 H14C 3.0807 no 2_675
H22 H15B 2.3743 no 2_775
H23A C23 3.0755 no 2_666
H23A H5A 2.8287 no 1_455
H23A H23A 2.7412 no 2_666
H23A H23B 2.5956 no 2_666
H23A H23C 3.4884 no 2_666
H23A H25A 3.4284 no 2_666
H23A H25B 3.3836 no 1_455
H23A H31 3.3357 no 1_455
H23B C23 3.3530 no 2_666
H23B C34 3.4709 no 2_666
H23B H23A 2.5956 no 2_666
H23B H23B 3.3291 no 2_666
H23B H25A 2.8904 no 2_666
H23B H31 3.5269 no 2_766
H23B H33B 2.8028 no 2_766
H23B H34B 2.6001 no 2_666
H23C C5 3.4892 no 1_455
H23C C25 3.2087 no 1_455
H23C C25 3.1594 no 2_666
H23C C26 3.3581 no 2_666
H23C C31 3.3605 no 2_666
H23C H4A 2.8700 no 1_455
H23C H5A 2.8823 no 1_455
H23C H5B 3.5062 no 1_455
H23C H23A 3.4884 no 2_666
H23C H25A 2.5733 no 2_666
H23C H25B 2.3186 no 1_455
H23C H25B 3.1135 no 2_666
H23C H31 3.0414 no 1_455
H23C H31 3.2054 no 2_666
H24A C15 2.9341 no 1_456
H24A C24 3.5178 no 2_576
H24A H15A 2.4268 no 1_456
H24A H15A 3.3100 no 2_675
H24A H15B 3.1541 no 1_456
H24A H15C 2.7727 no 1_456
H24A H24A 3.0781 no 2_576
H24A H24C 3.0839 no 2_576
H24A H33A 3.4088 no 1_465
H24B C15 3.5573 no 1_456
H24B C33 3.0858 no 1_465
H24B H15A 3.2506 no 1_456
H24B H15B 3.3071 no 1_456
H24B H15B 3.4408 no 2_775
H24B H15C 3.5329 no 1_456
H24B H24B 3.1692 no 2_676
H24B H33A 2.2311 no 1_465
H24B H33B 3.5925 no 1_465
H24B H33C 3.1686 no 1_465
H24C C11 3.3573 no 2_675
H24C C15 3.2595 no 2_675
H24C C33 3.5474 no 1_465
H24C H11 2.5374 no 2_675
H24C H15A 2.3309 no 2_675
H24C H24A 3.0839 no 2_576
H24C H29 3.1522 no 1_465
H24C H33A 2.7381 no 1_465
H25A C23 3.1113 no 2_666
H25A H23A 3.4284 no 2_666
H25A H23B 2.8904 no 2_666
H25A H23C 2.5733 no 2_666
H25A H25B 3.3095 no 2_766
H25A H31 2.8325 no 2_766
H25B C23 3.2011 no 1_655
H25B C25 3.3144 no 2_766
H25B C31 3.1927 no 2_766
H25B H23A 3.3836 no 1_655
H25B H23C 2.3186 no 1_655
H25B H23C 3.1135 no 2_666
H25B H25A 3.3095 no 2_766
H25B H25B 2.5996 no 2_766
H25B H31 2.4354 no 2_766
H29 C11 3.3525 no 2_765
H29 C35 3.5209 no 1_655
H29 H11 3.1555 no 2_765
H29 H15A 3.5470 no 2_765
H29 H24C 3.1522 no 1_645
H29 H34A 3.5499 no 1_655
H29 H35A 2.6883 no 1_655
H29 H36B 3.2553 no 1_655
H31 C4 3.2641 no 2_766
H31 C25 3.0704 no 2_766
H31 H4A 2.9226 no 2_766
H31 H4B 2.7869 no 2_766
H31 H23A 3.3357 no 1_655
H31 H23B 3.5269 no 2_766
H31 H23C 3.0414 no 1_655
H31 H23C 3.2054 no 2_666
H31 H25A 2.8325 no 2_766
H31 H25B 2.4354 no 2_766
H31 H34A 3.1024 no 1_655
H32A C37 3.5764 no 2_765
H32A H36A 3.5518 no 2_765
H32A H36B 3.4597 no 1_655
H32A H37A 2.9061 no 2_765
H32A H37B 3.4972 no 2_765
H32B C9 3.5633 no 2_765
H32B C10 3.5634 no 2_765
H32B C36 3.1803 no 1_655
H32B C37 3.1056 no 2_765
H32B H36A 3.5709 no 1_655
H32B H36B 2.1972 no 1_655
H32B H37A 2.7816 no 2_765
H32B H37B 2.5995 no 2_765
H32C C8 2.9112 no 2_765
H32C C9 3.0279 no 2_765
H32C C10 3.0989 no 2_765
H32C C11 2.9447 no 2_765
H32C C12 2.7582 no 2_765
H32C C13 2.7486 no 2_765
H32C C15 3.5306 no 2_765
H32C H7A 3.5208 no 2_765
H32C H11 3.5212 no 2_765
H32C H13 3.2470 no 2_765
H32C H15C 3.2400 no 2_765
H32C H37A 3.4080 no 2_765
H33A C24 2.8941 no 1_645
H33A H24A 3.4088 no 1_645
H33A H24B 2.2311 no 1_645
H33A H24C 2.7381 no 1_645
H33A H35A 3.0709 no 1_655
H33B C18 3.5838 no 2_766
H33B C19 2.9793 no 2_766
H33B C20 2.9418 no 2_766
H33B C21 3.4863 no 2_766
H33B C23 3.3549 no 2_766
H33B H4B 3.0501 no 2_766
H33B H20 3.1113 no 2_766
H33B H23B 2.8028 no 2_766
H33B H24B 3.5925 no 1_645
H33B H34A 3.4445 no 1_655
H33B H34B 3.4904 no 1_655
H33B H35A 2.9849 no 1_655
H33C C3 3.4113 no 2_766
H33C C4 2.9209 no 2_766
H33C H3A 2.8959 no 2_766
H33C H4A 2.6002 no 2_766
H33C H4B 2.5070 no 2_766
H33C H20 3.5373 no 2_666
H33C H24B 3.1686 no 1_645
H34A C5 3.2648 no 1_455
H34A C6 3.3153 no 1_455
H34A C26 2.8473 no 1_455
H34A C27 3.1136 no 1_455
H34A C28 3.1260 no 1_455
H34A C29 2.9773 no 1_455
H34A C30 2.8018 no 1_455
H34A C31 2.6755 no 1_455
H34A H5A 2.4822 no 1_455
H34A H6A 3.4220 no 1_455
H34A H6B 2.7617 no 1_455
H34A H29 3.5499 no 1_455
H34A H31 3.1024 no 1_455
H34A H33B 3.4445 no 1_455
H34B C23 3.5427 no 2_666
H34B H5A 3.2321 no 1_455
H34B H23B 2.6001 no 2_666
H34B H33B 3.4904 no 1_455
H35A C28 3.5568 no 1_455
H35A C29 2.7854 no 1_455
H35A C30 2.9737 no 1_455
H35A C33 3.1870 no 1_455
H35A H13 3.1621 no 2_765
H35A H15C 3.1136 no 2_765
H35A H29 2.6883 no 1_455
H35A H33A 3.0709 no 1_455
H35A H33B 2.9849 no 1_455
H35B H13 3.3651 no 2_765
H35B H15C 3.0508 no 2_765
H36A C7 2.9245 no 2_765
H36A C8 3.3421 no 2_765
H36A C13 3.2310 no 2_765
H36A H7A 2.5224 no 2_765
H36A H7B 2.5919 no 2_765
H36A H13 2.8434 no 2_765
H36A H32A 3.5518 no 2_765
H36A H32B 3.5709 no 1_455
H36A H37B 3.4671 no 2_665
H36B C28 3.0955 no 1_455
H36B C29 3.2622 no 1_455
H36B C32 2.9771 no 1_455
H36B H6B 3.3946 no 1_455
H36B H7B 3.4849 no 2_765
H36B H29 3.2553 no 1_455
H36B H32A 3.4597 no 1_455
H36B H32B 2.1972 no 1_455
H36B H37B 3.0181 no 2_665
H37A C32 3.1963 no 2_765
H37A H32A 2.9061 no 2_765
H37A H32B 2.7816 no 2_765
H37A H32C 3.4080 no 2_765
H37B C6 3.3791 no 1_455
H37B C32 3.4148 no 2_765
H37B H6A 2.8649 no 1_455
H37B H6B 2.9588 no 1_455
H37B H7B 3.2000 no 1_455
H37B H32A 3.4972 no 2_765
H37B H32B 2.5995 no 2_765
H37B H36A 3.4671 no 2_665
H37B H36B 3.0181 no 2_665
